data_9011113
loop_
_publ_author_name
'Colville, A. A.'
'Geller, S.'

_publ_section_title
;
 The crystal structure of brownmillerite, Ca2FeAlO5
 Note: no bond lengths could be reproduced
;
_journal_issue 12
_journal_name_full 'Acta Crystallographica, Section B'
_journal_page_first 2311
_journal_page_last 2315
_journal_paper_doi 10.1107/S056774087100579X
_journal_volume 27
_journal_year 1971
_chemical_compound_source Synthetic
_chemical_formula_sum 'Al Ca2 Fe O5'
_chemical_name_mineral Brownmillerite
_space_group_IT_number 46
_symmetry_space_group_name_Hall 'I 2 -2b'
_symmetry_space_group_name_H-M 'I b m 2'
_cell_angle_alpha 90
_cell_angle_beta 90
_cell_angle_gamma 90
_cell_length_a 5.584
_cell_length_b 14.60
_cell_length_c 5.374
_cell_formula_units_Z 4
_cell_volume 438.123
_database_code_amcsd 0009418
_exptl_crystal_density_diffrn 3.684
_cod_original_formula_sum 'Ca2 (Fe Al) O5'
_cod_database_code 9011113

loop_
_space_group_symop_operation_xyz
x,y,z
1/2+x,1/2+y,1/2+z
-x,1/2+y,z
1/2-x,+y,1/2+z
x,1/2-y,z
1/2+x,-y,1/2+z
-x,-y,z
1/2-x,1/2-y,1/2+z

loop_
_atom_site_aniso_label
_atom_site_aniso_U_11
_atom_site_aniso_U_22
_atom_site_aniso_U_33
_atom_site_aniso_U_12
_atom_site_aniso_U_13
_atom_site_aniso_U_23
Ca 0.00711 0.00864 0.01156 0.00041 -0.00030 0.00000
Fe1 0.00237 0.01188 0.00424 0.00000 0.00000 0.00000
Fe2 0.00284 0.00432 0.00366 0.00000 -0.00106 0.00000
Al1 0.00237 0.01188 0.00424 0.00000 0.00000 0.00000
Al2 0.00284 0.00432 0.00366 0.00000 -0.00106 0.00000
O1 0.00427 0.01188 0.01010 -0.00207 -0.00030 -0.00199
O2 0.00869 0.01296 0.01200 0.00248 -0.00243 0.00318
O3 0.00569 0.00864 0.01083 0.00000 -0.00106 0.00000

loop_
_atom_site_label
_atom_site_fract_x
_atom_site_fract_y
_atom_site_fract_z
_atom_site_occupancy
Ca 0.02730 0.10870 0.49200 1.00000
Fe1 0.00000 0.00000 0.00000 0.76000
Fe2 0.92830 0.25000 0.95330 0.24000
Al1 0.00000 0.00000 0.00000 0.24000
Al2 0.92830 0.25000 0.95330 0.76000
O1 0.25230 0.98610 0.24910 1.00000
O2 0.06800 0.14390 0.02460 1.00000
O3 0.86070 0.25000 0.61930 1.00000

loop_
_cod_related_entry_id
_cod_related_entry_database
_cod_related_entry_code
1 AMCSD 0009418
